data_4504428
loop_
_publ_author_name
'Jakonen, Minna'
'Oresmaa, Larisa'
'Haukka, Matti'

_publ_section_title
;
 Solid-State Packing of the Square-Planar [RhI(H2bim)(CO)2]2[A] Complexes
 (H2bim = 2,2-biimidazole; [A] = 2[Cl], 2[RhICl2(CO)2], [FeIICl4],
 [CoIICl4])
;
_journal_issue 12
_journal_name_full 'Crystal Growth &amp; Design'
_journal_page_first 2620
_journal_paper_doi 10.1021/cg070577t
_journal_volume 7
_journal_year 2007
_chemical_formula_moiety 'C8 H6 N4 O2 Rh, C2 Cl2 O2 Rh'
_chemical_formula_sum 'C10 H6 Cl2 N4 O4 Rh2'
_chemical_formula_weight 522.91
_chemical_name_systematic
; 
 ? 
;
_space_group_IT_number 14
_symmetry_cell_setting monoclinic
_symmetry_space_group_name_Hall '-P 2ybc'
_symmetry_space_group_name_H-M 'P 1 21/c 1'
_atom_sites_solution_hydrogens geom
_atom_sites_solution_primary direct
_atom_sites_solution_secondary difmap
_audit_creation_method SHELXL-97
_cell_angle_alpha 90.00
_cell_angle_beta 107.101(10)
_cell_angle_gamma 90.00
_cell_formula_units_Z 8
_cell_length_a 10.5835(15)
_cell_length_b 42.639(5)
_cell_length_c 7.0497(7)
_cell_measurement_reflns_used 6451
_cell_measurement_temperature 120(2)
_cell_measurement_theta_max 27.48
_cell_measurement_theta_min 1.00
_cell_volume 3040.7(7)
_computing_cell_refinement 'EvalCCD (Duisenberg, 1998-2003)'
_computing_data_collection 'Collect (Bruker AXS BV, 1997-2004)'
_computing_data_reduction 'EvalCCD (Duisenberg, 1998-2003)'
_computing_molecular_graphics 'Diamond v.3.1d (Brandenburg, 2006)'
_computing_publication_material 'SHELXL-97 (Sheldrick, 1997)'
_computing_structure_refinement 'SHELXL-97 (Sheldrick, 1997)'
_computing_structure_solution 'SHELXS-97 (Sheldrick, 1997)'
_diffrn_ambient_temperature 120(2)
_diffrn_detector_area_resol_mean 9
_diffrn_measured_fraction_theta_full 0.999
_diffrn_measured_fraction_theta_max 0.999
_diffrn_measurement_device '95mm CCD camera on \k-goniostat'
_diffrn_measurement_device_type 'Nonius KappaCCD'
_diffrn_measurement_method '\f scans and \w scans with \k offset'
_diffrn_radiation_monochromator 'horizontally mounted graphite crystal'
_diffrn_radiation_source 'fine-focus sealed tube'
_diffrn_radiation_type MoK\a
_diffrn_radiation_wavelength 0.71073
_diffrn_reflns_av_R_equivalents 0.0524
_diffrn_reflns_av_sigmaI/netI 0.0619
_diffrn_reflns_limit_h_max 13
_diffrn_reflns_limit_h_min -13
_diffrn_reflns_limit_k_max 54
_diffrn_reflns_limit_k_min -44
_diffrn_reflns_limit_l_max 9
_diffrn_reflns_limit_l_min -9
_diffrn_reflns_number 23990
_diffrn_reflns_theta_full 27.00
_diffrn_reflns_theta_max 27.00
_diffrn_reflns_theta_min 2.07
_exptl_absorpt_coefficient_mu 2.542
_exptl_absorpt_correction_T_max 0.8583
_exptl_absorpt_correction_T_min 0.7450
_exptl_absorpt_correction_type multi-scan
_exptl_absorpt_process_details 'SADABS v.2.10 (Sheldrick, 2003)'
_exptl_crystal_colour 'dark red'
_exptl_crystal_density_diffrn 2.285
_exptl_crystal_density_method 'not measured'
_exptl_crystal_description block
_exptl_crystal_F_000 2000
_exptl_crystal_size_max 0.12
_exptl_crystal_size_mid 0.12
_exptl_crystal_size_min 0.06
_refine_diff_density_max 0.804
_refine_diff_density_min -0.710
_refine_diff_density_rms 0.149
_refine_ls_extinction_method none
_refine_ls_goodness_of_fit_ref 1.015
_refine_ls_hydrogen_treatment constr
_refine_ls_matrix_type full
_refine_ls_number_parameters 397
_refine_ls_number_reflns 6616
_refine_ls_number_restraints 0
_refine_ls_restrained_S_all 1.015
_refine_ls_R_factor_all 0.0720
_refine_ls_R_factor_gt 0.0370
_refine_ls_shift/su_max 0.001
_refine_ls_shift/su_mean 0.000
_refine_ls_structure_factor_coef Fsqd
_refine_ls_weighting_details 'calc w=1/[\s^2^(Fo^2^)+(0.0209P)^2^+2.0649P] where P=(Fo^2^+2Fc^2^)/3'
_refine_ls_weighting_scheme calc
_refine_ls_wR_factor_gt 0.0577
_refine_ls_wR_factor_ref 0.0650
_reflns_number_gt 4727
_reflns_number_total 6616
_reflns_threshold_expression >2sigma(I)
_cod_data_source_file cg070577t-file002.cif
_cod_data_source_block struct_2
_cod_original_cell_volume 3040.6(7)
_cod_original_sg_symbol_H-M 'P 21/c'
_cod_database_code 4504428

loop_
_symmetry_equiv_pos_as_xyz
'x, y, z'
'-x, y+1/2, -z+1/2'
'-x, -y, -z'
'x, -y-1/2, z-1/2'

loop_
_atom_site_label
_atom_site_type_symbol
_atom_site_fract_x
_atom_site_fract_y
_atom_site_fract_z
_atom_site_U_iso_or_equiv
_atom_site_adp_type
_atom_site_occupancy
_atom_site_symmetry_multiplicity
_atom_site_calc_flag
_atom_site_refinement_flags
Rh1 Rh 0.55323(4) 0.136915(8) 0.38452(5) 0.01774(9) Uani 1 1 d .
Rh2 Rh 0.99491(4) 0.010509(8) 0.76067(5) 0.02064(9) Uani 1 1 d .
Cl1 Cl 0.93688(12) 0.06344(3) 0.79125(16) 0.0278(3) Uani 1 1 d .
Cl2 Cl 1.21957(12) 0.02622(2) 0.81563(16) 0.0245(3) Uani 1 1 d .
O1 O 0.5237(3) 0.20627(7) 0.4231(5) 0.0333(8) Uani 1 1 d .
O2 O 0.8387(3) 0.14060(8) 0.6280(5) 0.0395(9) Uani 1 1 d .
O9 O 1.0632(4) -0.05654(8) 0.7167(5) 0.0359(9) Uani 1 1 d .
O10 O 0.7119(4) -0.00823(8) 0.6564(5) 0.0416(9) Uani 1 1 d .
N1 N 0.5563(4) 0.08927(8) 0.3295(5) 0.0165(8) Uani 1 1 d .
N2 N 0.3610(4) 0.12991(7) 0.2050(5) 0.0168(8) Uani 1 1 d .
N3 N 0.4545(4) 0.04773(8) 0.1728(5) 0.0200(9) Uani 1 1 d .
H3 H 0.3917 0.0356 0.0995 0.024 Uiso 1 1 calc R
N4 N 0.2115(4) 0.09741(8) 0.0242(5) 0.0182(8) Uani 1 1 d .
H4 H 0.1739 0.0800 -0.0326 0.022 Uiso 1 1 calc R
C1 C 0.5359(5) 0.17995(11) 0.4101(6) 0.0231(11) Uani 1 1 d .
C2 C 0.7309(5) 0.13939(10) 0.5361(7) 0.0260(11) Uani 1 1 d .
C3 C 0.6447(5) 0.06458(10) 0.3676(6) 0.0235(11) Uani 1 1 d .
H3A H 0.7340 0.0654 0.4485 0.028 Uiso 1 1 calc R
C4 C 0.5821(5) 0.03883(11) 0.2695(6) 0.0268(11) Uani 1 1 d .
H4A H 0.6194 0.0186 0.2680 0.032 Uiso 1 1 calc R
C5 C 0.4431(5) 0.07807(10) 0.2102(6) 0.0190(10) Uani 1 1 d .
C6 C 0.3358(4) 0.10018(9) 0.1436(6) 0.0167(10) Uani 1 1 d .
C7 C 0.1536(5) 0.12653(10) 0.0064(6) 0.0222(11) Uani 1 1 d .
H7 H 0.0659 0.1318 -0.0688 0.027 Uiso 1 1 calc R
C8 C 0.2470(5) 0.14637(10) 0.1181(6) 0.0209(10) Uani 1 1 d .
H8 H 0.2352 0.1682 0.1336 0.025 Uiso 1 1 calc R
C9 C 1.0383(5) -0.03079(11) 0.7338(6) 0.0244(11) Uani 1 1 d .
C10 C 0.8207(5) -0.00095(11) 0.6994(6) 0.0266(11) Uani 1 1 d .
Rh1B Rh 0.51945(4) 0.115179(8) 0.81320(5) 0.01875(9) Uani 1 1 d .
Rh2B Rh 0.97218(4) 0.259441(8) 0.78410(5) 0.02010(9) Uani 1 1 d .
Cl1B Cl 0.90610(13) 0.31272(3) 0.75168(19) 0.0375(3) Uani 1 1 d .
Cl2B Cl 1.19571(12) 0.27377(3) 0.82641(16) 0.0259(3) Uani 1 1 d .
O1B O 0.8005(3) 0.11574(7) 1.0773(5) 0.0337(8) Uani 1 1 d .
O2B O 0.5353(4) 0.04587(8) 0.7515(5) 0.0365(9) Uani 1 1 d .
O9B O 1.0508(3) 0.19217(8) 0.8135(5) 0.0361(9) Uani 1 1 d .
O10B O 0.6918(4) 0.24471(8) 0.7459(5) 0.0401(9) Uani 1 1 d .
N1B N 0.3214(4) 0.11898(8) 0.6487(5) 0.0188(8) Uani 1 1 d .
N2B N 0.4854(4) 0.16276(8) 0.8451(5) 0.0169(8) Uani 1 1 d .
N3B N 0.1497(4) 0.14917(8) 0.5156(5) 0.0200(8) Uani 1 1 d .
H3B H 0.0995 0.1659 0.4825 0.024 Uiso 1 1 calc R
N4B N 0.3516(4) 0.20312(8) 0.7655(5) 0.0212(9) Uani 1 1 d .
H4B H 0.2807 0.2144 0.7108 0.025 Uiso 1 1 calc R
C1B C 0.6947(5) 0.11531(10) 0.9749(6) 0.0231(11) Uani 1 1 d .
C2B C 0.5305(5) 0.07215(12) 0.7750(6) 0.0269(12) Uani 1 1 d .
C3B C 0.2185(5) 0.10054(10) 0.5426(6) 0.0221(11) Uani 1 1 d .
H3B1 H 0.2211 0.0784 0.5298 0.027 Uiso 1 1 calc R
C4B C 0.1131(5) 0.11901(10) 0.4595(6) 0.0239(11) Uani 1 1 d .
H4B1 H 0.0291 0.1123 0.3775 0.029 Uiso 1 1 calc R
C5B C 0.2764(5) 0.14866(10) 0.6303(6) 0.0185(10) Uani 1 1 d .
C6B C 0.3651(5) 0.17237(10) 0.7386(6) 0.0191(10) Uani 1 1 d .
C7B C 0.4677(5) 0.21386(11) 0.8936(6) 0.0236(11) Uani 1 1 d .
H7B H 0.4868 0.2348 0.9392 0.028 Uiso 1 1 calc R
C8B C 0.5507(5) 0.18868(10) 0.9429(6) 0.0210(10) Uani 1 1 d .
H8B H 0.6385 0.1890 1.0297 0.025 Uiso 1 1 calc R
C9B C 1.0182(5) 0.21782(11) 0.8044(6) 0.0226(10) Uani 1 1 d .
C10B C 0.7986(5) 0.24975(11) 0.7602(6) 0.0257(11) Uani 1 1 d .

loop_
_atom_site_aniso_label
_atom_site_aniso_U_11
_atom_site_aniso_U_22
_atom_site_aniso_U_33
_atom_site_aniso_U_23
_atom_site_aniso_U_13
_atom_site_aniso_U_12
Rh1 0.0176(2) 0.01789(19) 0.01702(17) -0.00020(15) 0.00398(14) -0.00264(16)
Rh2 0.0227(2) 0.0196(2) 0.01758(18) -0.00050(15) 0.00283(15) -0.00168(17)
Cl1 0.0244(7) 0.0225(6) 0.0313(6) -0.0023(5) 0.0001(5) 0.0040(5)
Cl2 0.0206(7) 0.0230(6) 0.0271(6) -0.0034(5) 0.0025(5) -0.0004(5)
O1 0.040(2) 0.0181(19) 0.040(2) -0.0024(16) 0.0097(17) -0.0017(16)
O2 0.021(2) 0.045(2) 0.043(2) 0.0087(18) -0.0044(18) -0.0080(18)
O9 0.049(3) 0.023(2) 0.037(2) 0.0007(16) 0.0143(19) 0.0004(18)
O10 0.030(2) 0.050(2) 0.045(2) 0.0070(18) 0.0109(19) -0.010(2)
N1 0.020(2) 0.017(2) 0.0123(17) -0.0006(15) 0.0032(17) -0.0004(16)
N2 0.020(2) 0.0140(19) 0.0148(17) -0.0017(15) 0.0027(16) -0.0017(16)
N3 0.021(2) 0.017(2) 0.0220(19) -0.0026(16) 0.0058(18) -0.0019(17)
N4 0.019(2) 0.017(2) 0.0178(18) -0.0035(15) 0.0048(17) -0.0025(17)
C1 0.018(3) 0.035(3) 0.016(2) 0.001(2) 0.005(2) -0.006(2)
C2 0.030(3) 0.022(3) 0.026(2) 0.006(2) 0.009(2) -0.004(2)
C3 0.018(3) 0.030(3) 0.022(2) 0.001(2) 0.004(2) 0.009(2)
C4 0.026(3) 0.027(3) 0.026(2) -0.001(2) 0.005(2) 0.006(2)
C5 0.023(3) 0.018(3) 0.016(2) 0.0022(19) 0.006(2) 0.000(2)
C6 0.018(3) 0.019(2) 0.012(2) 0.0017(18) 0.0029(19) 0.000(2)
C7 0.021(3) 0.025(3) 0.021(2) 0.0026(19) 0.006(2) 0.004(2)
C8 0.023(3) 0.020(2) 0.020(2) 0.0024(19) 0.007(2) 0.004(2)
C9 0.028(3) 0.031(3) 0.015(2) 0.001(2) 0.007(2) -0.008(2)
C10 0.030(3) 0.031(3) 0.019(2) 0.004(2) 0.007(2) 0.001(2)
Rh1B 0.0191(2) 0.0194(2) 0.01786(17) 0.00301(15) 0.00569(15) 0.00303(16)
Rh2B 0.0180(2) 0.0184(2) 0.02104(18) -0.00165(15) 0.00114(15) -0.00077(16)
Cl1B 0.0256(8) 0.0200(6) 0.0554(8) -0.0060(6) -0.0057(6) 0.0029(6)
Cl2B 0.0204(7) 0.0267(6) 0.0263(6) 0.0007(5) 0.0001(5) -0.0028(5)
O1B 0.023(2) 0.033(2) 0.038(2) -0.0014(17) -0.0015(17) 0.0045(17)
O2B 0.046(3) 0.024(2) 0.046(2) 0.0017(17) 0.023(2) 0.0084(17)
O9B 0.039(3) 0.022(2) 0.041(2) -0.0007(16) 0.0023(18) 0.0031(17)
O10B 0.028(2) 0.051(2) 0.042(2) -0.0002(18) 0.0108(18) -0.0077(19)
N1B 0.022(2) 0.017(2) 0.0171(18) 0.0003(16) 0.0048(16) -0.0015(17)
N2B 0.018(2) 0.020(2) 0.0121(17) 0.0033(15) 0.0039(16) -0.0009(17)
N3B 0.017(2) 0.021(2) 0.0198(19) -0.0020(16) 0.0024(17) 0.0009(17)
N4B 0.014(2) 0.020(2) 0.027(2) 0.0038(16) 0.0027(17) 0.0047(17)
C1B 0.027(3) 0.019(2) 0.024(2) 0.002(2) 0.009(2) 0.004(2)
C2B 0.020(3) 0.041(3) 0.021(2) 0.002(2) 0.009(2) 0.003(2)
C3B 0.025(3) 0.020(3) 0.019(2) -0.005(2) 0.004(2) -0.003(2)
C4B 0.025(3) 0.025(3) 0.021(2) -0.004(2) 0.005(2) -0.013(2)
C5B 0.020(3) 0.022(2) 0.014(2) 0.0001(19) 0.007(2) 0.001(2)
C6B 0.023(3) 0.023(3) 0.015(2) -0.0019(19) 0.011(2) 0.001(2)
C7B 0.019(3) 0.025(3) 0.025(2) -0.001(2) 0.003(2) -0.009(2)
C8B 0.018(3) 0.025(3) 0.019(2) -0.001(2) 0.003(2) -0.005(2)
C9B 0.021(3) 0.024(3) 0.020(2) -0.003(2) 0.001(2) -0.007(2)
C10B 0.029(3) 0.026(3) 0.021(2) 0.001(2) 0.006(2) 0.004(2)

loop_
_atom_type_symbol
_atom_type_description
_atom_type_scat_dispersion_real
_atom_type_scat_dispersion_imag
_atom_type_scat_source
C C 0.0033 0.0016 'International Tables Vol C Tables 4.2.6.8 and 6.1.1.4'
H H 0.0000 0.0000 'International Tables Vol C Tables 4.2.6.8 and 6.1.1.4'
N N 0.0061 0.0033 'International Tables Vol C Tables 4.2.6.8 and 6.1.1.4'
O O 0.0106 0.0060 'International Tables Vol C Tables 4.2.6.8 and 6.1.1.4'
Cl Cl 0.1484 0.1585 'International Tables Vol C Tables 4.2.6.8 and 6.1.1.4'
Rh Rh -1.1178 0.9187 'International Tables Vol C Tables 4.2.6.8 and 6.1.1.4'

loop_
_geom_angle_atom_site_label_1
_geom_angle_atom_site_label_2
_geom_angle_atom_site_label_3
_geom_angle
_geom_angle_site_symmetry_1
_geom_angle_site_symmetry_3
_geom_angle_publ_flag
C1 Rh1 C2 89.99(19) . . yes
C1 Rh1 N1 174.09(17) . . ?
C2 Rh1 N1 95.38(17) . . ?
C1 Rh1 N2 95.42(16) . . ?
C2 Rh1 N2 174.19(16) . . ?
N1 Rh1 N2 79.13(13) . . yes
C1 Rh1 Rh1B 98.57(12) . . ?
C2 Rh1 Rh1B 81.56(13) . . ?
N1 Rh1 Rh1B 84.69(9) . . ?
N2 Rh1 Rh1B 99.67(9) . . ?
C1 Rh1 Rh1B 109.91(12) . 1_554 ?
C2 Rh1 Rh1B 111.17(14) . 1_554 ?
N1 Rh1 Rh1B 65.81(8) . 1_554 ?
N2 Rh1 Rh1B 64.95(9) . 1_554 ?
Rh1B Rh1 Rh1B 148.335(15) . 1_554 yes
C10 Rh2 C9 89.1(2) . . yes
C10 Rh2 Cl1 90.32(15) . . ?
C9 Rh2 Cl1 179.24(15) . . ?
C10 Rh2 Cl2 175.86(14) . . ?
C9 Rh2 Cl2 91.06(15) . . ?
Cl1 Rh2 Cl2 89.45(4) . . yes
C10 Rh2 Rh2 84.33(13) . 3_757 ?
C9 Rh2 Rh2 85.15(13) . 3_757 ?
Cl1 Rh2 Rh2 95.32(3) . 3_757 ?
Cl2 Rh2 Rh2 99.80(3) . 3_757 ?
C10 Rh2 Rh2 91.26(14) . 3_756 ?
C9 Rh2 Rh2 66.31(12) . 3_756 ?
Cl1 Rh2 Rh2 113.18(3) . 3_756 ?
Cl2 Rh2 Rh2 85.03(3) . 3_756 ?
Rh2 Rh2 Rh2 151.22(2) 3_757 3_756 yes
C5 N1 C3 106.4(4) . . ?
C5 N1 Rh1 114.1(3) . . ?
C3 N1 Rh1 139.3(3) . . ?
C6 N2 C8 105.9(4) . . ?
C6 N2 Rh1 113.5(3) . . ?
C8 N2 Rh1 140.6(3) . . ?
C5 N3 C4 107.6(4) . . ?
C5 N3 H3 126.2 . . ?
C4 N3 H3 126.2 . . ?
C6 N4 C7 107.9(4) . . ?
C6 N4 H4 126.1 . . ?
C7 N4 H4 126.1 . . ?
O1 C1 Rh1 178.9(4) . . ?
O2 C2 Rh1 179.3(4) . . ?
C4 C3 N1 108.4(4) . . ?
C4 C3 H3A 125.8 . . ?
N1 C3 H3A 125.8 . . ?
C3 C4 N3 106.8(4) . . ?
C3 C4 H4A 126.6 . . ?
N3 C4 H4A 126.6 . . ?
N3 C5 N1 110.8(4) . . ?
N3 C5 C6 132.6(4) . . ?
N1 C5 C6 116.5(4) . . ?
N2 C6 N4 110.6(4) . . ?
N2 C6 C5 116.7(4) . . ?
N4 C6 C5 132.7(4) . . ?
C8 C7 N4 106.2(4) . . ?
C8 C7 H7 126.9 . . ?
N4 C7 H7 126.9 . . ?
C7 C8 N2 109.5(4) . . ?
C7 C8 H8 125.3 . . ?
N2 C8 H8 125.3 . . ?
O9 C9 Rh2 179.0(4) . . ?
O10 C10 Rh2 178.3(4) . . ?
C2B Rh1B C1B 89.9(2) . . yes
C2B Rh1B N1B 95.26(17) . . ?
C1B Rh1B N1B 174.27(16) . . ?
C2B Rh1B N2B 173.90(18) . . ?
C1B Rh1B N2B 95.95(16) . . ?
N1B Rh1B N2B 78.83(13) . . yes
C2B Rh1B Rh1 96.70(13) . . ?
C1B Rh1B Rh1 101.74(13) . . ?
N1B Rh1B Rh1 80.18(9) . . ?
N2B Rh1B Rh1 83.88(8) . . ?
C9B Rh2B C10B 91.4(2) . . yes
C9B Rh2B Cl1B 178.21(15) . . ?
C10B Rh2B Cl1B 87.03(15) . . ?
C9B Rh2B Cl2B 90.43(15) . . ?
C10B Rh2B Cl2B 177.26(14) . . ?
Cl1B Rh2B Cl2B 91.16(4) . . yes
C9B Rh2B Rh2B 77.57(13) . 4_565 ?
C10B Rh2B Rh2B 98.45(13) . 4_565 ?
Cl1B Rh2B Rh2B 101.78(3) . 4_565 ?
Cl2B Rh2B Rh2B 83.93(3) . 4_565 ?
C5B N1B C3B 106.6(4) . . ?
C5B N1B Rh1B 113.4(3) . . ?
C3B N1B Rh1B 140.0(3) . . ?
C6B N2B C8B 106.9(4) . . ?
C6B N2B Rh1B 113.8(3) . . ?
C8B N2B Rh1B 139.3(3) . . ?
C5B N3B C4B 107.8(4) . . ?
C5B N3B H3B 126.1 . . ?
C4B N3B H3B 126.1 . . ?
C6B N4B C7B 107.9(4) . . ?
C6B N4B H4B 126.0 . . ?
C7B N4B H4B 126.0 . . ?
O1B C1B Rh1B 178.2(4) . . ?
O2B C2B Rh1B 179.0(4) . . ?
C4B C3B N1B 108.9(4) . . ?
C4B C3B H3B1 125.5 . . ?
N1B C3B H3B1 125.5 . . ?
C3B C4B N3B 107.1(4) . . ?
C3B C4B H4B1 126.4 . . ?
N3B C4B H4B1 126.4 . . ?
N1B C5B N3B 109.5(4) . . ?
N1B C5B C6B 117.0(4) . . ?
N3B C5B C6B 133.4(4) . . ?
N2B C6B N4B 110.1(4) . . ?
N2B C6B C5B 116.6(4) . . ?
N4B C6B C5B 133.2(4) . . ?
C8B C7B N4B 106.8(4) . . ?
C8B C7B H7B 126.6 . . ?
N4B C7B H7B 126.6 . . ?
C7B C8B N2B 108.2(4) . . ?
C7B C8B H8B 125.9 . . ?
N2B C8B H8B 125.9 . . ?
O9B C9B Rh2B 177.2(4) . . ?
O10B C10B Rh2B 178.0(4) . . ?

loop_
_geom_bond_atom_site_label_1
_geom_bond_atom_site_label_2
_geom_bond_distance
_geom_bond_site_symmetry_2
_geom_bond_publ_flag
Rh1 C1 1.858(5) . yes
Rh1 C2 1.873(5) . yes
Rh1 N1 2.070(3) . yes
Rh1 N2 2.077(4) . yes
Rh1 Rh1B 3.2795(5) . yes
Rh1 Rh1B 4.0449(6) 1_554 yes
Rh2 C10 1.832(5) . yes
Rh2 C9 1.843(5) . yes
Rh2 Cl1 2.3655(12) . yes
Rh2 Cl2 2.3897(13) . yes
Rh2 Rh2 3.4623(7) 3_757 yes
Rh2 Rh2 3.8152(7) 3_756 yes
O1 C1 1.136(5) . ?
O2 C2 1.136(5) . ?
O9 C9 1.144(5) . ?
O10 C10 1.143(6) . ?
N1 C5 1.333(5) . ?
N1 C3 1.381(5) . ?
N2 C6 1.341(5) . ?
N2 C8 1.374(5) . ?
N3 C5 1.333(5) . ?
N3 C4 1.375(6) . ?
N3 H3 0.8800 . ?
N4 C6 1.342(5) . ?
N4 C7 1.374(5) . ?
N4 H4 0.8800 . ?
C3 C4 1.362(6) . ?
C3 H3A 0.9500 . ?
C4 H4A 0.9500 . ?
C5 C6 1.444(6) . ?
C7 C8 1.362(6) . ?
C7 H7 0.9500 . ?
C8 H8 0.9500 . ?
Rh1B C2B 1.863(5) . yes
Rh1B C1B 1.870(5) . yes
Rh1B N1B 2.082(4) . yes
Rh1B N2B 2.084(3) . yes
Rh2B C9B 1.835(5) . yes
Rh2B C10B 1.842(5) . yes
Rh2B Cl1B 2.3683(12) . yes
Rh2B Cl2B 2.3757(13) . yes
Rh2B Rh2B 3.6156(4) 4_565 yes
O1B C1B 1.140(5) . ?
O2B C2B 1.136(5) . ?
O9B C9B 1.143(5) . ?
O10B C10B 1.126(6) . ?
N1B C5B 1.345(5) . ?
N1B C3B 1.372(5) . ?
N2B C6B 1.338(5) . ?
N2B C8B 1.377(5) . ?
N3B C5B 1.347(5) . ?
N3B C4B 1.367(5) . ?
N3B H3B 0.8800 . ?
N4B C6B 1.339(5) . ?
N4B C7B 1.373(5) . ?
N4B H4B 0.8800 . ?
C3B C4B 1.351(6) . ?
C3B H3B1 0.9500 . ?
C4B H4B1 0.9500 . ?
C5B C6B 1.437(6) . ?
C7B C8B 1.366(6) . ?
C7B H7B 0.9500 . ?
C8B H8B 0.9500 . ?

loop_
_geom_hbond_atom_site_label_D
_geom_hbond_atom_site_label_H
_geom_hbond_atom_site_label_A
_geom_hbond_distance_DH
_geom_hbond_distance_HA
_geom_hbond_distance_DA
_geom_hbond_angle_DHA
_geom_hbond_site_symmetry_A
_geom_hbond_publ_flag
N3 H3 Cl2 0.88 2.31 3.111(4) 151.3 1_454 yes
N4 H4 Cl1 0.88 2.55 3.231(4) 134.8 1_454 yes
N4 H4 Cl2 0.88 2.64 3.385(3) 143.6 1_454 yes
N3B H3B Cl1B 0.88 2.39 3.151(4) 145.0 4_465 yes
N4B H4B Cl2B 0.88 2.64 3.205(4) 122.9 4_465 yes
N4B H4B Cl2B 0.88 2.88 3.521(4) 130.9 1_455 yes
